data_4318299
loop_
_publ_author_name
'Xianru Sun'
'Hyungphil Chun'
'Knut Hildenbrand'
'Eberhard Bothe'
'Thomas Weyherm\"uller'
'Frank Neese'
'Karl Wieghardt'

_publ_section_title
;
 o-Iminobenzosemiquinonato(1-) and o-Amidophenolato(2-) Complexes of
 Palladium(II) and Platinum(II): A Combined Experimental and Density
 Functional Theoretical Study
;
_journal_name_full 'Inorganic Chemistry'
_journal_page_first 4295
_journal_page_last 4303
_journal_paper_doi 10.1021/ic011297k
_journal_volume 41
_journal_year 2002
_chemical_formula_structural '[C30 H33 N3 O Pd]+, (P F6)-'
_chemical_formula_sum 'C30 H33 F6 N3 O P Pd'
_chemical_formula_weight 702.96
_chemical_name_systematic
;
  ?
;
_space_group_IT_number 15
_symmetry_cell_setting monoclinic
_symmetry_space_group_name_Hall '-C 2yc'
_symmetry_space_group_name_H-M 'C 1 2/c 1'
_atom_sites_solution_hydrogens geom
_atom_sites_solution_primary direct
_atom_sites_solution_secondary difmap
_audit_creation_method SHELXL
_cell_angle_alpha 90.00
_cell_angle_beta 99.41(1)
_cell_angle_gamma 90.00
_cell_formula_units_Z 8
_cell_length_a 26.3425(12)
_cell_length_b 5.7281(4)
_cell_length_c 38.538(2)
_cell_measurement_reflns_used 20918
_cell_measurement_temperature 100(2)
_cell_volume 5736.8(6)
_computing_cell_refinement 'DENZO, Nonius Collect Software'
_computing_data_collection 'DENZO, Nonius Collect Software'
_computing_data_reduction 'DENZO, Nonius Collect Software'
_computing_structure_refinement 'SHELXL-93 (Sheldrick, 1993)'
_computing_structure_solution 'SHELXS-86 (Sheldrick, 1990)'
_diffrn_ambient_temperature 100(2)
_diffrn_measurement_device 'Nonius Kappa-CCD'
_diffrn_measurement_method ' 837 images at 0.5 deg. in \w, 75 sec. each'
_diffrn_radiation_monochromator graphite
_diffrn_radiation_source 'rotating Mo-anode'
_diffrn_radiation_type MoK\a
_diffrn_radiation_wavelength 0.71073
_diffrn_reflns_av_R_equivalents 0.0379
_diffrn_reflns_av_sigmaI/netI 0.0569
_diffrn_reflns_limit_h_max 40
_diffrn_reflns_limit_h_min -40
_diffrn_reflns_limit_k_max 4
_diffrn_reflns_limit_k_min -8
_diffrn_reflns_limit_l_max 54
_diffrn_reflns_limit_l_min -59
_diffrn_reflns_number 20918
_diffrn_reflns_theta_max 30.00
_diffrn_reflns_theta_min 4.84
_exptl_absorpt_coefficient_mu 0.772
_exptl_absorpt_correction_T_max 0.9692
_exptl_absorpt_correction_T_min 0.8543
_exptl_absorpt_correction_type 'Gaussian, face indexed'
_exptl_crystal_colour 'orange brown'
_exptl_crystal_density_diffrn 1.628
_exptl_crystal_description 'transparent needle'
_exptl_crystal_F_000 2856
_exptl_crystal_size_max 0.35
_exptl_crystal_size_mid 0.06
_exptl_crystal_size_min 0.04
_refine_diff_density_max 0.575
_refine_diff_density_min -1.130
_refine_diff_density_rms 0.084
_refine_ls_extinction_method none
_refine_ls_goodness_of_fit_all 1.054
_refine_ls_goodness_of_fit_obs 1.085
_refine_ls_matrix_type full
_refine_ls_number_parameters 385
_refine_ls_number_reflns 8093
_refine_ls_number_restraints 0
_refine_ls_restrained_S_all 1.058
_refine_ls_restrained_S_obs 1.085
_refine_ls_R_factor_all 0.0433
_refine_ls_R_factor_obs 0.0318
_refine_ls_shift/esd_max -0.002
_refine_ls_shift/esd_mean 0.000
_refine_ls_structure_factor_coef Fsqd
_refine_ls_weighting_details 'w=1/[\s^2^(Fo^2^)+(0.0000P)^2^+7.4984P] where P=(Fo^2^+2Fc^2^)/3'
_refine_ls_weighting_scheme calc
_refine_ls_wR_factor_all 0.0733
_refine_ls_wR_factor_obs 0.0687
_reflns_number_observed 6831
_reflns_number_total 8118
_reflns_observed_criterion >2sigma(I)
_cod_data_source_file ic011297k_2.cif
_cod_data_source_block 1a
_cod_depositor_comments
;
The following automatic conversions were performed:

'_symmetry_cell_setting' value 'Monoclinic' changed to 'monoclinic'
according to the built-in table from CIF Core dictionary named
'cif_core.dic' version 2.4.1 from 2010-06-29.

Automatic conversion script
Id: cif_fix_values 1646 2011-03-28 12:23:43Z adriana 

The following automatic conversions were performed:

'_refine_ls_weighting_scheme' value 'calc
w=1/[\s^2^(Fo^2^)+(0.0000P)^2^+7.4984P] where P=(Fo^2^+2Fc^2^)/3' was
changed to 'calc'. New tag '_refine_ls_weighting_details' was
created. The value of the new tag was set to
'w=1/[\s^2^(Fo^2^)+(0.0000P)^2^+7.4984P] where P=(Fo^2^+2Fc^2^)/3'.

Automatic conversion script
Id: cif_fix_values 3143 2015-03-26 13:38:13Z robertas 
;
_cod_database_code 4318299

loop_
_symmetry_equiv_pos_as_xyz
'x, y, z'
'-x, y, -z+1/2'
'x+1/2, y+1/2, z'
'-x+1/2, y+1/2, -z+1/2'
'-x, -y, -z'
'x, -y, z-1/2'
'-x+1/2, -y+1/2, -z'
'x+1/2, -y+1/2, z-1/2'

loop_
_atom_site_aniso_label
_atom_site_aniso_U_11
_atom_site_aniso_U_22
_atom_site_aniso_U_33
_atom_site_aniso_U_23
_atom_site_aniso_U_13
_atom_site_aniso_U_12
Pd1 0.01007(7) 0.01632(8) 0.01299(7) 0.00473(6) 0.00212(5) -0.00050(5)
O1 0.0128(6) 0.0223(7) 0.0185(7) 0.0094(6) 0.0033(5) -0.0001(5)
N1 0.0115(7) 0.0188(8) 0.0159(8) 0.0048(7) 0.0012(6) 0.0008(6)
N2 0.0127(7) 0.0149(8) 0.0111(7) 0.0013(6) 0.0015(5) -0.0011(6)
N3 0.0129(7) 0.0173(8) 0.0118(7) 0.0028(6) 0.0008(5) -0.0002(6)
C1 0.0140(8) 0.0148(9) 0.0133(9) 0.0038(7) 0.0016(6) -0.0004(7)
C2 0.0126(8) 0.0149(9) 0.0127(8) -0.0010(7) 0.0024(6) -0.0015(7)
C3 0.0141(8) 0.0152(9) 0.0135(9) 0.0021(7) 0.0052(6) 0.0000(7)
C4 0.0147(8) 0.0131(9) 0.0125(8) 0.0023(7) 0.0014(6) -0.0003(7)
C5 0.0122(8) 0.0166(9) 0.0159(9) 0.0031(7) 0.0008(6) -0.0001(7)
C6 0.0132(8) 0.0153(9) 0.0142(9) 0.0019(7) 0.0037(6) -0.0014(7)
C7 0.0129(8) 0.0162(9) 0.0116(8) 0.0047(7) 0.0026(6) 0.0005(7)
C8 0.0193(9) 0.0171(9) 0.0148(9) 0.0011(7) -0.0001(7) -0.0011(7)
C9 0.0218(9) 0.0239(11) 0.0158(9) 0.0014(8) 0.0039(7) 0.0078(8)
C10 0.0124(8) 0.0327(12) 0.0196(10) 0.0065(9) 0.0041(7) 0.0024(8)
C11 0.0164(8) 0.0247(11) 0.0187(10) 0.0029(8) 0.0008(7) -0.0060(8)
C12 0.0169(8) 0.0187(10) 0.0146(9) 0.0002(7) 0.0033(7) -0.0003(7)
C13 0.0103(7) 0.0153(9) 0.0159(9) 0.0022(7) 0.0033(6) 0.0002(7)
C14 0.0154(8) 0.0228(10) 0.0192(10) 0.0045(8) 0.0064(7) 0.0014(8)
C15 0.0142(8) 0.0235(10) 0.0165(9) 0.0009(8) 0.0011(7) -0.0008(7)
C16 0.0170(8) 0.0160(10) 0.0263(11) 0.0004(8) 0.0028(7) 0.0017(7)
C17 0.0132(8) 0.0163(9) 0.0133(9) 0.0034(7) 0.0027(6) -0.0007(7)
C18 0.0229(11) 0.051(2) 0.0441(15) 0.0339(13) -0.0038(10) -0.0091(11)
C19 0.067(2) 0.0226(12) 0.0189(11) 0.0038(10) -0.0104(11) -0.0032(12)
C20 0.0524(15) 0.040(2) 0.0313(13) 0.0211(12) 0.0234(11) 0.0314(13)
C21 0.0137(8) 0.0168(9) 0.0126(9) 0.0006(7) 0.0021(6) 0.0008(7)
C22 0.0136(8) 0.0201(10) 0.0146(9) -0.0007(8) 0.0030(7) -0.0003(7)
C23 0.0139(8) 0.0210(10) 0.0160(9) 0.0012(8) 0.0043(7) -0.0045(7)
C24 0.0159(8) 0.0162(9) 0.0137(9) 0.0015(7) 0.0020(7) -0.0020(7)
C25 0.0126(8) 0.0146(9) 0.0110(8) -0.0009(7) 0.0013(6) -0.0009(7)
C26 0.0135(8) 0.0161(9) 0.0104(8) -0.0003(7) 0.0021(6) -0.0012(7)
C27 0.0175(8) 0.0165(9) 0.0136(9) 0.0009(7) 0.0029(7) -0.0010(7)
C28 0.0171(8) 0.0177(10) 0.0137(9) 0.0015(7) 0.0012(7) 0.0031(7)
C29 0.0133(8) 0.0212(10) 0.0162(9) -0.0020(8) 0.0006(7) 0.0008(7)
C30 0.0125(8) 0.0221(10) 0.0168(9) 0.0027(8) 0.0032(7) -0.0014(7)
P1 0.0115(2) 0.0172(2) 0.0174(2) 0.0000(2) 0.0016(2) 0.0008(2)
F11 0.0173(5) 0.0304(7) 0.0205(6) -0.0096(5) 0.0023(4) -0.0004(5)
F12 0.0229(6) 0.0329(7) 0.0178(6) 0.0002(5) -0.0035(4) -0.0071(5)
F13 0.0172(5) 0.0385(8) 0.0323(7) -0.0156(6) 0.0041(5) 0.0046(5)
F14 0.0347(7) 0.0346(8) 0.0261(7) 0.0118(6) -0.0062(5) -0.0158(6)
F15 0.0153(6) 0.0525(10) 0.0533(10) -0.0215(8) 0.0022(6) 0.0105(6)
F16 0.0367(7) 0.0288(8) 0.0416(9) 0.0155(7) -0.0098(6) -0.0121(6)

loop_
_atom_site_label
_atom_site_type_symbol
_atom_site_fract_x
_atom_site_fract_y
_atom_site_fract_z
_atom_site_U_iso_or_equiv
_atom_site_thermal_displace_type
_atom_site_occupancy
_atom_site_calc_flag
_atom_site_refinement_flags
_atom_site_disorder_group
Pd1 Pd 0.373096(5) 0.19133(3) 0.148372(4) 0.01310(5) Uani 1 d . .
O1 O 0.42923(5) 0.2925(3) 0.12295(4) 0.0178(3) Uani 1 d . .
N1 N 0.33239(6) 0.4077(3) 0.11311(4) 0.0155(3) Uani 1 d . .
N2 N 0.32155(5) 0.0727(3) 0.17795(4) 0.0130(3) Uani 1 d . .
N3 N 0.41656(6) -0.0500(3) 0.17737(4) 0.0141(3) Uani 1 d . .
C1 C 0.41448(7) 0.4405(3) 0.09742(5) 0.0141(4) Uani 1 d . .
C2 C 0.44835(6) 0.5282(3) 0.07507(5) 0.0134(3) Uani 1 d . .
C3 C 0.42686(7) 0.6749(3) 0.04816(5) 0.0139(4) Uani 1 d . .
H3 H 0.44883(7) 0.7341(3) 0.03299(5) 0.017 Uiso 1 calc R .
C4 C 0.37375(7) 0.7444(3) 0.04141(5) 0.0136(4) Uani 1 d . .
C5 C 0.34166(7) 0.6613(3) 0.06304(5) 0.0151(4) Uani 1 d . .
H5 H 0.30643(7) 0.7056(3) 0.05922(5) 0.018 Uiso 1 calc R .
C6 C 0.36078(7) 0.5089(3) 0.09124(5) 0.0141(4) Uani 1 d . .
C7 C 0.27768(7) 0.4372(3) 0.10858(5) 0.0135(3) Uani 1 d . .
C8 C 0.25626(7) 0.6355(4) 0.12121(5) 0.0174(4) Uani 1 d . .
H8 H 0.27755(7) 0.7647(4) 0.12934(5) 0.021 Uiso 1 calc R .
C9 C 0.20347(8) 0.6449(4) 0.12194(5) 0.0204(4) Uani 1 d . .
H9 H 0.18893(8) 0.7787(4) 0.13106(5) 0.025 Uiso 1 calc R .
C10 C 0.17227(7) 0.4578(4) 0.10930(5) 0.0214(4) Uani 1 d . .
H10 H 0.13650(7) 0.4619(4) 0.11037(5) 0.026 Uiso 1 calc R .
C11 C 0.19327(7) 0.2653(4) 0.09513(5) 0.0202(4) Uani 1 d . .
H11 H 0.17158(7) 0.1408(4) 0.08555(5) 0.024 Uiso 1 calc R .
C12 C 0.24610(7) 0.2532(4) 0.09483(5) 0.0167(4) Uani 1 d . .
H12 H 0.26043(7) 0.1203(4) 0.08530(5) 0.020 Uiso 1 calc R .
C13 C 0.50532(6) 0.4563(3) 0.08078(5) 0.0137(4) Uani 1 d . .
C14 C 0.53463(7) 0.5715(4) 0.05401(5) 0.0187(4) Uani 1 d . .
H14A H 0.57071(14) 0.5219(20) 0.0586(2) 0.028 Uiso 1 calc R .
H14B H 0.5328(5) 0.7416(4) 0.0561(3) 0.028 Uiso 1 calc R .
H14C H 0.5191(3) 0.5245(20) 0.03017(6) 0.028 Uiso 1 calc R .
C15 C 0.53211(7) 0.5297(4) 0.11769(5) 0.0182(4) Uani 1 d . .
H15A H 0.5159(4) 0.4496(20) 0.13551(5) 0.027 Uiso 1 calc R .
H15B H 0.5289(5) 0.6989(5) 0.12039(14) 0.027 Uiso 1 calc R .
H15C H 0.56861(14) 0.4873(23) 0.12067(15) 0.027 Uiso 1 calc R .
C16 C 0.50971(7) 0.1897(4) 0.07664(6) 0.0199(4) Uani 1 d . .
H16A H 0.4913(5) 0.1111(4) 0.0935(3) 0.030 Uiso 1 calc R .
H16B H 0.54604(8) 0.1440(5) 0.0812(4) 0.030 Uiso 1 calc R .
H16C H 0.4945(5) 0.1445(5) 0.05266(12) 0.030 Uiso 1 calc R .
C17 C 0.35343(7) 0.8904(3) 0.00878(5) 0.0142(4) Uani 1 d . .
C18 C 0.39440(9) 1.0497(5) -0.00250(7) 0.0402(7) Uani 1 d . .
H18A H 0.3789(2) 1.1435(25) -0.0228(3) 0.060 Uiso 1 calc R .
H18B H 0.4223(4) 0.9543(5) -0.0090(5) 0.060 Uiso 1 calc R .
H18C H 0.4082(5) 1.1532(23) 0.0170(2) 0.060 Uiso 1 calc R .
C19 C 0.33513(11) 0.7206(4) -0.02121(6) 0.0380(6) Uani 1 d . .
H19A H 0.3229(7) 0.8086(4) -0.04276(13) 0.057 Uiso 1 calc R .
H19B H 0.3070(5) 0.6247(23) -0.0151(2) 0.057 Uiso 1 calc R .
H19C H 0.3637(2) 0.6195(22) -0.0250(3) 0.057 Uiso 1 calc R .
C20 C 0.30859(10) 1.0465(5) 0.01477(7) 0.0395(7) Uani 1 d . .
H20A H 0.2965(5) 1.1365(25) -0.0066(2) 0.059 Uiso 1 calc R .
H20B H 0.3201(2) 1.1536(23) 0.0343(3) 0.059 Uiso 1 calc R .
H20C H 0.2804(3) 0.9493(5) 0.0205(5) 0.059 Uiso 1 calc R .
C21 C 0.27474(7) 0.1643(3) 0.18024(5) 0.0144(4) Uani 1 d . .
H21 H 0.26437(7) 0.3046(3) 0.16794(5) 0.017 Uiso 1 calc R .
C22 C 0.24173(7) 0.0600(4) 0.19988(5) 0.0160(4) Uani 1 d . .
H22 H 0.20895(7) 0.1266(4) 0.20079(5) 0.019 Uiso 1 calc R .
C23 C 0.25685(7) -0.1430(4) 0.21829(5) 0.0167(4) Uani 1 d . .
H23 H 0.23424(7) -0.2192(4) 0.23148(5) 0.020 Uiso 1 calc R .
C24 C 0.30538(7) -0.2335(3) 0.21719(5) 0.0153(4) Uani 1 d . .
H24 H 0.31677(7) -0.3700(3) 0.23016(5) 0.018 Uiso 1 calc R .
C25 C 0.33720(6) -0.1223(3) 0.19694(5) 0.0128(3) Uani 1 d . .
C26 C 0.39008(7) -0.1974(3) 0.19545(5) 0.0133(3) Uani 1 d . .
C27 C 0.41306(7) -0.3964(4) 0.21145(5) 0.0158(4) Uani 1 d . .
H27 H 0.39411(7) -0.5001(4) 0.22371(5) 0.019 Uiso 1 calc R .
C28 C 0.46433(7) -0.4415(4) 0.20925(5) 0.0164(4) Uani 1 d . .
H28 H 0.48048(7) -0.5793(4) 0.21939(5) 0.020 Uiso 1 calc R .
C29 C 0.49160(7) -0.2847(4) 0.19225(5) 0.0171(4) Uani 1 d . .
H29 H 0.52708(7) -0.3098(4) 0.19158(5) 0.021 Uiso 1 calc R .
C30 C 0.46667(7) -0.0904(4) 0.17616(5) 0.0170(4) Uani 1 d . .
H30 H 0.48522(7) 0.0162(4) 0.16408(5) 0.020 Uiso 1 calc R .
P1 P 0.11448(2) 0.63887(9) 0.204509(14) 0.01543(10) Uani 1 d . .
F11 F 0.14676(4) 0.7429(2) 0.24074(3) 0.0228(3) Uani 1 d . .
F12 F 0.08262(4) 0.5363(2) 0.16877(3) 0.0253(3) Uani 1 d . .
F13 F 0.16592(4) 0.5179(2) 0.19637(3) 0.0293(3) Uani 1 d . .
F14 F 0.10196(5) 0.4105(3) 0.22509(3) 0.0330(3) Uani 1 d . .
F15 F 0.06355(5) 0.7613(3) 0.21319(4) 0.0408(4) Uani 1 d . .
F16 F 0.12808(5) 0.8671(2) 0.18413(4) 0.0375(4) Uani 1 d . .

loop_
_atom_type_symbol
_atom_type_description
_atom_type_scat_dispersion_real
_atom_type_scat_dispersion_imag
_atom_type_scat_source
C C 0.0033 0.0016 'International Tables Vol C Tables 4.2.6.8 and 6.1.1.4'
H H 0.0000 0.0000 'International Tables Vol C Tables 4.2.6.8 and 6.1.1.4'
N N 0.0061 0.0033 'International Tables Vol C Tables 4.2.6.8 and 6.1.1.4'
O O 0.0106 0.0060 'International Tables Vol C Tables 4.2.6.8 and 6.1.1.4'
F F 0.0171 0.0103 'International Tables Vol C Tables 4.2.6.8 and 6.1.1.4'
P P 0.1023 0.0942 'International Tables Vol C Tables 4.2.6.8 and 6.1.1.4'
Pd Pd -0.9988 1.0072 'International Tables Vol C Tables 4.2.6.8 and 6.1.1.4'

loop_
_geom_angle_atom_site_label_1
_geom_angle_atom_site_label_2
_geom_angle_atom_site_label_3
_geom_angle
_geom_angle_site_symmetry_1
_geom_angle_site_symmetry_3
_geom_angle_publ_flag
O1 Pd1 N3 94.15(6) . . ?
O1 Pd1 N1 81.08(6) . . ?
N3 Pd1 N1 171.47(7) . . ?
O1 Pd1 N2 174.12(6) . . ?
N3 Pd1 N2 80.22(6) . . ?
N1 Pd1 N2 104.71(6) . . ?
C1 O1 Pd1 113.95(11) . . ?
C6 N1 C7 121.6(2) . . ?
C6 N1 Pd1 113.49(12) . . ?
C7 N1 Pd1 124.66(12) . . ?
C21 N2 C25 118.7(2) . . ?
C21 N2 Pd1 127.34(13) . . ?
C25 N2 Pd1 113.92(12) . . ?
C30 N3 C26 119.9(2) . . ?
C30 N3 Pd1 124.74(13) . . ?
C26 N3 Pd1 114.74(11) . . ?
O1 C1 C2 122.9(2) . . ?
O1 C1 C6 117.4(2) . . ?
C2 C1 C6 119.7(2) . . ?
C3 C2 C1 116.5(2) . . ?
C3 C2 C13 122.7(2) . . ?
C1 C2 C13 120.7(2) . . ?
C2 C3 C4 124.9(2) . . ?
C5 C4 C3 118.3(2) . . ?
C5 C4 C17 121.5(2) . . ?
C3 C4 C17 119.9(2) . . ?
C4 C5 C6 120.2(2) . . ?
N1 C6 C5 125.5(2) . . ?
N1 C6 C1 114.1(2) . . ?
C5 C6 C1 120.4(2) . . ?
C8 C7 C12 120.0(2) . . ?
C8 C7 N1 120.7(2) . . ?
C12 C7 N1 118.9(2) . . ?
C7 C8 C9 120.0(2) . . ?
C10 C9 C8 119.8(2) . . ?
C11 C10 C9 120.0(2) . . ?
C10 C11 C12 120.4(2) . . ?
C7 C12 C11 119.6(2) . . ?
C14 C13 C2 112.1(2) . . ?
C14 C13 C15 107.39(15) . . ?
C2 C13 C15 110.39(15) . . ?
C14 C13 C16 107.6(2) . . ?
C2 C13 C16 109.77(15) . . ?
C15 C13 C16 109.6(2) . . ?
C19 C17 C20 109.3(2) . . ?
C19 C17 C18 108.4(2) . . ?
C20 C17 C18 107.0(2) . . ?
C19 C17 C4 107.4(2) . . ?
C20 C17 C4 111.7(2) . . ?
C18 C17 C4 113.0(2) . . ?
N2 C21 C22 122.0(2) . . ?
C21 C22 C23 119.4(2) . . ?
C22 C23 C24 119.1(2) . . ?
C23 C24 C25 119.3(2) . . ?
N2 C25 C24 121.4(2) . . ?
N2 C25 C26 115.1(2) . . ?
C24 C25 C26 123.5(2) . . ?
N3 C26 C27 121.0(2) . . ?
N3 C26 C25 114.1(2) . . ?
C27 C26 C25 124.8(2) . . ?
C26 C27 C28 118.9(2) . . ?
C29 C28 C27 119.6(2) . . ?
C28 C29 C30 119.3(2) . . ?
N3 C30 C29 121.1(2) . . ?
F14 P1 F16 179.00(7) . . ?
F14 P1 F15 90.40(9) . . ?
F16 P1 F15 90.41(9) . . ?
F14 P1 F13 89.60(8) . . ?
F16 P1 F13 89.59(8) . . ?
F15 P1 F13 179.13(8) . . ?
F14 P1 F12 90.28(7) . . ?
F16 P1 F12 90.32(7) . . ?
F15 P1 F12 90.07(7) . . ?
F13 P1 F12 90.80(7) . . ?
F14 P1 F11 89.72(7) . . ?
F16 P1 F11 89.69(7) . . ?
F15 P1 F11 89.92(7) . . ?
F13 P1 F11 89.21(6) . . ?
F12 P1 F11 179.99(10) . . ?

loop_
_geom_bond_atom_site_label_1
_geom_bond_atom_site_label_2
_geom_bond_distance
_geom_bond_site_symmetry_2
_geom_bond_publ_flag
Pd1 O1 1.9891(13) . ?
Pd1 N3 2.013(2) . ?
Pd1 N1 2.014(2) . ?
Pd1 N2 2.0275(15) . ?
O1 C1 1.309(2) . ?
N1 C6 1.346(2) . ?
N1 C7 1.433(2) . ?
N2 C21 1.356(2) . ?
N2 C25 1.362(2) . ?
N3 C30 1.348(2) . ?
N3 C26 1.358(2) . ?
C1 C2 1.428(3) . ?
C1 C6 1.450(2) . ?
C2 C3 1.382(3) . ?
C2 C13 1.537(2) . ?
C3 C4 1.437(2) . ?
C4 C5 1.366(3) . ?
C4 C17 1.532(3) . ?
C5 C6 1.420(3) . ?
C7 C8 1.391(3) . ?
C7 C12 1.393(3) . ?
C8 C9 1.397(3) . ?
C9 C10 1.389(3) . ?
C10 C11 1.385(3) . ?
C11 C12 1.395(3) . ?
C13 C14 1.535(3) . ?
C13 C15 1.540(3) . ?
C13 C16 1.542(3) . ?
C17 C19 1.527(3) . ?
C17 C20 1.529(3) . ?
C17 C18 1.530(3) . ?
C21 C22 1.379(3) . ?
C22 C23 1.386(3) . ?
C23 C24 1.387(3) . ?
C24 C25 1.389(3) . ?
C25 C26 1.468(2) . ?
C26 C27 1.387(3) . ?
C27 C28 1.391(3) . ?
C28 C29 1.380(3) . ?
C29 C30 1.386(3) . ?
P1 F14 1.5921(14) . ?
P1 F16 1.5957(14) . ?
P1 F15 1.5971(13) . ?
P1 F13 1.5981(12) . ?
P1 F12 1.6028(13) . ?
P1 F11 1.6245(12) . ?
